data_2227688
loop_
_publ_author_name
'A. Shaker, Shayma'
'Khaledi, Hamid'
'Mohd Ali, Hapipah'

_publ_section_title
;
 2-Methylbenzimidazolium thiocyanate
;
_journal_coeditor_code IS2616
_journal_issue 11
_journal_name_full 'Acta Crystallographica Section E'
_journal_page_first o2913
_journal_paper_doi 10.1107/S1600536810042145
_journal_volume 66
_journal_year 2010
_chemical_formula_iupac 'C8 H9 N2 +, S C N -'
_chemical_formula_moiety 'C8 H9 N2 +, C N S -'
_chemical_formula_sum 'C9 H9 N3 S'
_chemical_formula_weight 191.25
_chemical_name_systematic
;
2-Methylbenzimidazolium thiocyanate
;
_space_group_IT_number 62
_symmetry_cell_setting orthorhombic
_symmetry_space_group_name_Hall '-P 2ac 2n'
_symmetry_space_group_name_H-M 'P n m a'
_atom_sites_solution_hydrogens geom
_atom_sites_solution_primary direct
_atom_sites_solution_secondary difmap
_audit_creation_method SHELXL-97
_cell_angle_alpha 90.00
_cell_angle_beta 90.00
_cell_angle_gamma 90.00
_cell_formula_units_Z 4
_cell_length_a 9.879(2)
_cell_length_b 7.2157(15)
_cell_length_c 12.890(3)
_cell_measurement_reflns_used 4285
_cell_measurement_temperature 100(2)
_cell_measurement_theta_max 30.25
_cell_measurement_theta_min 2.60
_cell_volume 918.8(3)
_computing_cell_refinement 'SAINT (Bruker, 2007)'
_computing_data_collection 'APEX2 (Bruker, 2007)'
_computing_data_reduction 'SAINT (Bruker, 2007)'
_computing_molecular_graphics 'XSEED (Barbour, 2001)'
_computing_publication_material
;
SHELXL97 (Sheldrick, 2008) and <i>publCIF</i> (Westrip, 2010)
;
_computing_structure_refinement 'SHELXL97 (Sheldrick, 2008)'
_computing_structure_solution 'SHELXS97 (Sheldrick, 2008)'
_diffrn_ambient_temperature 100(2)
_diffrn_measured_fraction_theta_full 1.000
_diffrn_measured_fraction_theta_max 1.000
_diffrn_measurement_device_type 'Bruker APEXII CCD'
_diffrn_measurement_method '\f and \w scans'
_diffrn_radiation_monochromator graphite
_diffrn_radiation_source 'fine-focus sealed tube'
_diffrn_radiation_type MoK\a
_diffrn_radiation_wavelength 0.71073
_diffrn_reflns_av_R_equivalents 0.0390
_diffrn_reflns_av_sigmaI/netI 0.0198
_diffrn_reflns_limit_h_max 12
_diffrn_reflns_limit_h_min -12
_diffrn_reflns_limit_k_max 9
_diffrn_reflns_limit_k_min -9
_diffrn_reflns_limit_l_max 16
_diffrn_reflns_limit_l_min -16
_diffrn_reflns_number 10495
_diffrn_reflns_theta_full 27.00
_diffrn_reflns_theta_max 27.50
_diffrn_reflns_theta_min 2.60
_exptl_absorpt_coefficient_mu 0.305
_exptl_absorpt_correction_T_max 0.9557
_exptl_absorpt_correction_T_min 0.8878
_exptl_absorpt_correction_type multi-scan
_exptl_absorpt_process_details '(SADABS; Sheldrick, 1996)'
_exptl_crystal_colour colorless
_exptl_crystal_density_diffrn 1.382
_exptl_crystal_density_method 'not measured'
_exptl_crystal_description block
_exptl_crystal_F_000 400
_exptl_crystal_size_max 0.40
_exptl_crystal_size_mid 0.29
_exptl_crystal_size_min 0.15
_refine_diff_density_max 0.386
_refine_diff_density_min -0.284
_refine_ls_extinction_method none
_refine_ls_goodness_of_fit_ref 1.005
_refine_ls_hydrogen_treatment mixed
_refine_ls_matrix_type full
_refine_ls_number_parameters 71
_refine_ls_number_reflns 1133
_refine_ls_number_restraints 1
_refine_ls_restrained_S_all 1.005
_refine_ls_R_factor_all 0.0393
_refine_ls_R_factor_gt 0.0337
_refine_ls_shift/su_max 0.000
_refine_ls_shift/su_mean 0.000
_refine_ls_structure_factor_coef Fsqd
_refine_ls_weighting_details 'calc w=1/[\s^2^(Fo^2^)+(0.0395P)^2^+0.9286P] where P=(Fo^2^+2Fc^2^)/3'
_refine_ls_weighting_scheme calc
_refine_ls_wR_factor_gt 0.0872
_refine_ls_wR_factor_ref 0.0900
_reflns_number_gt 1000
_reflns_number_total 1133
_reflns_threshold_expression I>2sigma(I)
_cod_data_source_file is2616.cif
_cod_data_source_block I
_cod_original_cell_volume 918.9(3)
_cod_database_code 2227688
_cod_database_fobs_code 2227688

loop_
_symmetry_equiv_pos_as_xyz
'x, y, z'
'x+1/2, -y+1/2, -z+1/2'
'-x, y+1/2, -z'
'-x+1/2, -y, z+1/2'
'-x, -y, -z'
'-x-1/2, y-1/2, z-1/2'
'x, -y-1/2, z'
'x-1/2, y, -z-1/2'

loop_
_atom_site_type_symbol
_atom_site_label
_atom_site_fract_x
_atom_site_fract_y
_atom_site_fract_z
_atom_site_U_iso_or_equiv
_atom_site_adp_type
_atom_site_calc_flag
_atom_site_refinement_flags
_atom_site_occupancy
_atom_site_disorder_assembly
_atom_site_disorder_group
S S1 -0.11964(6) 0.2500 0.31732(5) 0.02094(18) Uani d S 1 . .
N N1 0.15210(19) 0.2500 0.37930(15) 0.0193(4) Uani d S 1 . .
C C1 0.0383(2) 0.2500 0.35335(17) 0.0162(4) Uani d S 1 . .
H H2 0.2584(17) 0.485(2) 0.3813(13) 0.019 Uiso d D 1 . .
N N2 0.28838(12) 0.60009(17) 0.38143(10) 0.0155(3) Uani d D 1 . .
C C2 0.0609(2) 0.7500 0.38575(17) 0.0191(5) Uani d S 1 . .
H H2A 0.0277 0.8779 0.3825 0.029 Uiso calc PR 0.50 . .
H H2B 0.0299 0.6922 0.4503 0.029 Uiso calc PR 0.50 . .
H H2BA 0.0258 0.6800 0.3264 0.029 Uiso calc PR 0.50 . .
C C3 0.2103(2) 0.7500 0.38283(15) 0.0156(4) Uani d S 1 . .
C C4 0.42343(15) 0.6534(2) 0.37939(11) 0.0148(3) Uani d . 1 . .
C C5 0.54317(15) 0.5525(2) 0.37848(11) 0.0179(3) Uani d . 1 . .
H H5 0.5432 0.4209 0.3774 0.022 Uiso calc R 1 . .
C C6 0.66199(15) 0.6529(2) 0.37921(11) 0.0189(3) Uani d . 1 . .
H H6 0.7460 0.5887 0.3797 0.023 Uiso calc R 1 . .

loop_
_atom_site_aniso_label
_atom_site_aniso_U_11
_atom_site_aniso_U_22
_atom_site_aniso_U_33
_atom_site_aniso_U_12
_atom_site_aniso_U_13
_atom_site_aniso_U_23
S1 0.0159(3) 0.0182(3) 0.0287(3) 0.000 -0.0020(2) 0.000
N1 0.0179(9) 0.0140(9) 0.0260(10) 0.000 0.0024(7) 0.000
C1 0.0200(10) 0.0105(9) 0.0182(10) 0.000 0.0034(8) 0.000
N2 0.0169(6) 0.0104(6) 0.0191(6) -0.0018(5) 0.0000(5) 0.0004(5)
C2 0.0170(10) 0.0192(11) 0.0211(11) 0.000 0.0015(8) 0.000
C3 0.0193(10) 0.0151(10) 0.0126(9) 0.000 -0.0012(8) 0.000
C4 0.0168(7) 0.0141(7) 0.0135(6) -0.0007(6) -0.0004(5) 0.0004(5)
C5 0.0215(7) 0.0126(7) 0.0197(7) 0.0023(6) -0.0015(6) -0.0003(6)
C6 0.0175(7) 0.0200(8) 0.0193(7) 0.0026(6) -0.0007(6) 0.0001(6)

loop_
_atom_type_symbol
_atom_type_description
_atom_type_scat_dispersion_real
_atom_type_scat_dispersion_imag
_atom_type_scat_source
C C 0.0033 0.0016 'International Tables Vol C Tables 4.2.6.8 and 6.1.1.4'
H H 0.0000 0.0000 'International Tables Vol C Tables 4.2.6.8 and 6.1.1.4'
N N 0.0061 0.0033 'International Tables Vol C Tables 4.2.6.8 and 6.1.1.4'
S S 0.1246 0.1234 'International Tables Vol C Tables 4.2.6.8 and 6.1.1.4'

loop_
_geom_angle_atom_site_label_1
_geom_angle_atom_site_label_2
_geom_angle_atom_site_label_3
_geom_angle_site_symmetry_1
_geom_angle_site_symmetry_3
_geom_angle
_geom_angle_publ_flag
N1 C1 S1 . . 180.0(2) ?
C3 N2 C4 . . 109.44(13) ?
C3 N2 H2 . . 124.8(12) ?
C4 N2 H2 . . 125.7(12) ?
C3 C2 H2A . . 109.5 ?
C3 C2 H2B . . 109.5 ?
H2A C2 H2B . . 109.5 ?
C3 C2 H2BA . . 109.5 ?
H2A C2 H2BA . . 109.5 ?
H2B C2 H2BA . . 109.5 ?
N2 C3 N2 . 7_575 108.97(18) ?
N2 C3 C2 . . 125.52(9) ?
N2 C4 C5 . . 132.32(14) ?
N2 C4 C4 . 7_575 106.08(8) ?
C5 C4 C4 . 7_575 121.60(9) ?
C6 C5 C4 . . 116.72(15) ?
C6 C5 H5 . . 121.6 ?
C4 C5 H5 . . 121.6 ?
C5 C6 C6 . 7_575 121.67(9) ?
C5 C6 H6 . . 119.2 ?
C6 C6 H6 7_575 . 119.2 ?

loop_
_geom_bond_atom_site_label_1
_geom_bond_atom_site_label_2
_geom_bond_site_symmetry_2
_geom_bond_distance
_geom_bond_publ_flag
S1 C1 . 1.628(2) ?
N1 C1 . 1.173(3) ?
N2 C3 . 1.3289(18) ?
N2 C4 . 1.3888(19) ?
N2 H2 . 0.881(15) ?
C2 C3 . 1.477(3) ?
C2 H2A . 0.9800 ?
C2 H2B . 0.9800 ?
C2 H2BA . 0.9800 ?
C4 C5 . 1.389(2) ?
C4 C4 7_575 1.394(3) ?
C5 C6 . 1.379(2) ?
C5 H5 . 0.9500 ?
C6 C6 7_575 1.401(3) ?
C6 H6 . 0.9500 ?

loop_
_geom_hbond_atom_site_label_D
_geom_hbond_atom_site_label_H
_geom_hbond_atom_site_label_A
_geom_hbond_site_symmetry_A
_geom_hbond_distance_DH
_geom_hbond_distance_HA
_geom_hbond_distance_DA
_geom_hbond_angle_DHA
N2 H2 N1 . 0.881(15) 1.995(15) 2.8627(16) 167.9(16)
